data_4315480
loop_
_publ_author_name
'Constantinos C. Stoumpos'
'Ross Inglis'
'Olivier Roubeau'
'Harikleia Sartzi'
'Alexandros A. Kitos'
'Constantinos J. Milios'
'Guillem Arom\'i'
'Anastasios J. Tasiopoulos'
'Vasilios Nastopoulos'
'Euan K. Brechin'
'Spyros P. Perlepes'

_publ_section_title
;
 Rare Oxidation-State Combinations and Unusual Structural Motifs in
 Hexanuclear Mn Complexes Using 2-Pyridyloximate Ligands
;
_journal_name_full 'Inorganic Chemistry'
_journal_page_first 4388
_journal_page_last 4390
_journal_paper_doi 10.1021/ic100089y
_journal_volume 49
_journal_year 2010
_chemical_formula_moiety '(C76 H65 Br Mn6 N21 O11) (C76 H66 Br Mn6 N21 O11), Br'
_chemical_formula_sum 'C152 H131 Br3 Mn12 N42 O22'
_chemical_formula_weight 3797.00
_chemical_name_systematic
; 
 ? 
;
_space_group_IT_number 14
_symmetry_cell_setting monoclinic
_symmetry_space_group_name_Hall '-P 2ybc'
_symmetry_space_group_name_H-M 'P 1 21/c 1'
_atom_sites_solution_hydrogens geom
_atom_sites_solution_primary direct
_atom_sites_solution_secondary difmap
_audit_creation_method SHELXL-97
_cell_angle_alpha 90.00
_cell_angle_beta 94.968(2)
_cell_angle_gamma 90.00
_cell_formula_units_Z 2
_cell_length_a 12.364(2)
_cell_length_b 31.637(4)
_cell_length_c 22.786(3)
_cell_measurement_reflns_used 9906
_cell_measurement_temperature 150(2)
_cell_measurement_theta_max 27.26
_cell_measurement_theta_min 2.23
_cell_volume 8879(2)
_computing_cell_refinement 'Bruker SAINT v7.36a'
_computing_data_collection 'Bruker APEX 2'
_computing_data_reduction 'Bruker SAINT v7.36a'
_computing_molecular_graphics 'Bruker SHELXTL'
_computing_publication_material 'Bruker SHELXTL & local programs'
_computing_structure_refinement 'Bruker SHELXTL'
_computing_structure_solution 'Bruker SHELXTL'
_diffrn_ambient_temperature 150(2)
_diffrn_measured_fraction_theta_full 0.998
_diffrn_measured_fraction_theta_max 0.996
_diffrn_measurement_device_type 'Bruker APEX II CCD diffractometer'
_diffrn_measurement_method '\w rotation with narrow frames'
_diffrn_radiation_monochromator 'silicon 111'
_diffrn_radiation_source 'Advanced Light Source station 11.3.1'
_diffrn_radiation_type synchrotron
_diffrn_radiation_wavelength 0.77490
_diffrn_reflns_av_R_equivalents 0.0485
_diffrn_reflns_av_sigmaI/netI 0.0436
_diffrn_reflns_limit_h_max 14
_diffrn_reflns_limit_h_min -14
_diffrn_reflns_limit_k_max 38
_diffrn_reflns_limit_k_min -38
_diffrn_reflns_limit_l_max 27
_diffrn_reflns_limit_l_min -27
_diffrn_reflns_number 69075
_diffrn_reflns_theta_full 27.50
_diffrn_reflns_theta_max 27.90
_diffrn_reflns_theta_min 2.24
_diffrn_standards_number 0
_exptl_absorpt_coefficient_mu 1.957
_exptl_absorpt_correction_T_max 0.93
_exptl_absorpt_correction_T_min 0.69
_exptl_absorpt_correction_type multi-scan
_exptl_absorpt_process_details 'SADABS v2.10 Bruker AXS Madison WI US'
_exptl_crystal_colour red
_exptl_crystal_density_diffrn 1.420
_exptl_crystal_density_method 'not measured'
_exptl_crystal_description block
_exptl_crystal_F_000 3834
_exptl_crystal_size_max 0.20
_exptl_crystal_size_mid 0.09
_exptl_crystal_size_min 0.04
_platon_squeeze_details ' ?'
_refine_diff_density_max 1.538
_refine_diff_density_min -1.613
_refine_diff_density_rms 0.091
_refine_ls_extinction_method none
_refine_ls_goodness_of_fit_ref 1.053
_refine_ls_hydrogen_treatment mixed
_refine_ls_matrix_type full
_refine_ls_number_parameters 1085
_refine_ls_number_reflns 16300
_refine_ls_number_restraints 152
_refine_ls_restrained_S_all 1.075
_refine_ls_R_factor_all 0.0787
_refine_ls_R_factor_gt 0.0596
_refine_ls_shift/su_max 0.001
_refine_ls_shift/su_mean 0.000
_refine_ls_structure_factor_coef Fsqd
_refine_ls_weighting_details 'calc w=1/[\s^2^(Fo^2^)+(0.0964P)^2^+13.4355P] where P=(Fo^2^+2Fc^2^)/3'
_refine_ls_weighting_scheme calc
_refine_ls_wR_factor_gt 0.1674
_refine_ls_wR_factor_ref 0.1778
_reflns_number_gt 12114
_reflns_number_total 16300
_reflns_threshold_expression >2sigma(I)
_cod_data_source_file ic100089y_si_001.cif
_cod_data_source_block hs92
_cod_database_code 4315480

loop_
_symmetry_equiv_pos_as_xyz
'x, y, z'
'-x, y+1/2, -z+1/2'
'-x, -y, -z'
'x, -y-1/2, z-1/2'

loop_
_atom_site_label
_atom_site_type_symbol
_atom_site_fract_x
_atom_site_fract_y
_atom_site_fract_z
_atom_site_U_iso_or_equiv
_atom_site_adp_type
_atom_site_occupancy
_atom_site_symmetry_multiplicity
_atom_site_calc_flag
_atom_site_refinement_flags
_atom_site_disorder_assembly
_atom_site_disorder_group
Br1 Br -0.23927(5) 0.17324(2) 0.54740(3) 0.05982(19) Uani 1 1 d . . .
Br2 Br 0.4932(2) 0.02298(11) 0.48489(13) 0.1615(16) Uani 0.50 1 d PU . .
Mn1 Mn -0.02765(5) 0.17538(2) 0.57387(3) 0.03293(18) Uani 1 1 d . . .
Mn2 Mn -0.02813(5) 0.20266(2) 0.70742(3) 0.02961(17) Uani 1 1 d . . .
Mn3 Mn 0.15226(6) 0.27536(2) 0.71828(3) 0.03334(18) Uani 1 1 d . . .
Mn4 Mn 0.23052(5) 0.17947(2) 0.69399(3) 0.03210(18) Uani 1 1 d . . .
Mn5 Mn 0.16413(6) 0.12522(3) 0.80402(3) 0.03458(18) Uani 1 1 d . . .
Mn6 Mn 0.03966(6) 0.10035(2) 0.67325(3) 0.03368(18) Uani 1 1 d . . .
O1 O -0.0668(3) 0.25063(12) 0.63942(14) 0.0460(9) Uani 1 1 d . . .
O2 O 0.0231(3) 0.28630(11) 0.75733(14) 0.0378(8) Uani 1 1 d . . .
O3 O 0.2748(3) 0.26927(11) 0.67217(14) 0.0395(8) Uani 1 1 d . . .
O4 O 0.3249(3) 0.19158(11) 0.78345(14) 0.0383(8) Uani 1 1 d . . .
O5 O 0.0725(3) 0.07690(12) 0.80586(13) 0.0419(8) Uani 1 1 d . . .
O6 O -0.0103(3) 0.12064(12) 0.54134(13) 0.0407(8) Uani 1 1 d . . .
O7 O -0.0306(2) 0.15936(10) 0.65360(13) 0.0324(7) Uani 1 1 d . . .
O8 O 0.1218(2) 0.21791(11) 0.71264(13) 0.0332(7) Uani 1 1 d . . .
O9 O 0.1730(2) 0.13036(10) 0.72349(13) 0.0329(7) Uani 1 1 d . . .
O10 O 0.2580(3) 0.27287(12) 0.79919(15) 0.0430(8) Uani 1 1 d D . .
H10B H 0.280(5) 0.2471(10) 0.812(3) 0.065 Uiso 1 1 d D . .
O11 O 0.3087(4) 0.07994(15) 0.82106(19) 0.0623(11) Uani 1 1 d . . .
N1 N 0.0005(3) 0.20112(15) 0.49306(18) 0.0406(10) Uani 1 1 d . . .
N2 N -0.0411(3) 0.23780(14) 0.58838(17) 0.0410(10) Uani 1 1 d . . .
N3 N -0.1866(3) 0.19582(13) 0.72569(16) 0.0332(9) Uani 1 1 d . . .
N4 N -0.0534(3) 0.25609(13) 0.75281(15) 0.0320(8) Uani 1 1 d . . .
N5 N 0.3651(3) 0.15175(14) 0.66408(18) 0.0396(10) Uani 1 1 d . . .
N6 N 0.3131(3) 0.22942(13) 0.66617(16) 0.0346(9) Uani 1 1 d . . .
N7 N 0.1629(3) 0.12883(14) 0.89440(16) 0.0394(10) Uani 1 1 d . . .
N8 N 0.2745(3) 0.17152(13) 0.82488(17) 0.0364(9) Uani 1 1 d . . .
N9 N -0.1243(3) 0.06349(14) 0.65952(19) 0.0433(10) Uani 1 1 d . . .
N10 N 0.0012(3) 0.07179(14) 0.75729(17) 0.0393(10) Uani 1 1 d . . .
N11 N 0.1503(3) 0.04406(14) 0.65442(18) 0.0420(10) Uani 1 1 d . . .
N12 N 0.0495(3) 0.09404(14) 0.57828(17) 0.0392(9) Uani 1 1 d . . .
N13 N 0.1601(3) 0.17679(14) 0.59749(17) 0.0379(10) Uani 1 1 d . . .
N14 N 0.2163(3) 0.18015(18) 0.55844(19) 0.0522(13) Uani 1 1 d . . .
N15 N 0.2717(5) 0.1834(3) 0.5202(2) 0.086(2) Uani 1 1 d U . .
N16 N 0.0131(3) 0.16706(13) 0.79504(16) 0.0352(9) Uani 1 1 d . . .
N17 N -0.0588(3) 0.16159(14) 0.82692(16) 0.0373(9) Uani 1 1 d . . .
N18 N -0.1278(4) 0.15686(18) 0.85747(19) 0.0541(13) Uani 1 1 d . . .
N19 N 0.1668(4) 0.33529(15) 0.7018(2) 0.0504(11) Uani 1 1 d . . .
N20 N 0.1098(5) 0.36222(18) 0.7175(2) 0.0591(13) Uani 1 1 d . . .
N21 N 0.0544(6) 0.3903(2) 0.7305(3) 0.0833(19) Uani 1 1 d . . .
C1 C 0.0357(4) 0.1796(2) 0.4479(2) 0.0452(13) Uani 1 1 d . . .
H1A H 0.0393 0.1496 0.4500 0.054 Uiso 1 1 calc R . .
C2 C 0.0671(4) 0.1998(2) 0.3982(2) 0.0477(14) Uani 1 1 d . . .
H2A H 0.0913 0.1840 0.3664 0.057 Uiso 1 1 calc R . .
C3 C 0.0625(4) 0.2430(2) 0.3958(2) 0.0490(14) Uani 1 1 d . . .
H3A H 0.0852 0.2574 0.3624 0.059 Uiso 1 1 calc R . .
C5 C 0.0249(4) 0.2660(2) 0.4419(2) 0.0452(13) Uani 1 1 d . . .
H5A H 0.0207 0.2960 0.4403 0.054 Uiso 1 1 calc R . .
C6 C -0.0065(4) 0.24381(19) 0.4908(2) 0.0409(12) Uani 1 1 d . . .
C7 C -0.0427(4) 0.26430(19) 0.5436(2) 0.0424(12) Uani 1 1 d . . .
C8 C -0.0799(4) 0.3083(2) 0.5446(2) 0.0465(13) Uani 1 1 d . . .
C9 C -0.1437(4) 0.3247(2) 0.4955(2) 0.0476(13) Uani 1 1 d . . .
H9A H -0.1601 0.3072 0.4620 0.057 Uiso 1 1 calc R . .
C10 C -0.1825(5) 0.3649(2) 0.4951(2) 0.0546(15) Uani 1 1 d . . .
H10A H -0.2248 0.3753 0.4613 0.065 Uiso 1 1 calc R . .
C11 C -0.1608(5) 0.3909(2) 0.5434(3) 0.0612(17) Uani 1 1 d . . .
H11A H -0.1881 0.4189 0.5435 0.073 Uiso 1 1 calc R . .
C12 C -0.0971(5) 0.3747(2) 0.5929(2) 0.0567(16) Uani 1 1 d . . .
H12A H -0.0808 0.3922 0.6263 0.068 Uiso 1 1 calc R . .
C13 C -0.0592(5) 0.3349(2) 0.5931(2) 0.0519(14) Uani 1 1 d . . .
H13A H -0.0175 0.3246 0.6271 0.062 Uiso 1 1 calc R . .
C14 C -0.2480(4) 0.16206(18) 0.7129(2) 0.0398(12) Uani 1 1 d . . .
H14A H -0.2208 0.1403 0.6895 0.048 Uiso 1 1 calc R . .
C15 C -0.3507(4) 0.1576(2) 0.7326(2) 0.0490(14) Uani 1 1 d . . .
H15A H -0.3917 0.1325 0.7247 0.059 Uiso 1 1 calc R . .
C16 C -0.3916(4) 0.1901(2) 0.7638(3) 0.0524(15) Uani 1 1 d . . .
H16A H -0.4631 0.1884 0.7760 0.063 Uiso 1 1 calc R . .
C17 C -0.3281(4) 0.22546(19) 0.7773(2) 0.0437(12) Uani 1 1 d . . .
H17A H -0.3554 0.2481 0.7990 0.052 Uiso 1 1 calc R . .
C18 C -0.2243(4) 0.22743(17) 0.75898(19) 0.0353(11) Uani 1 1 d . . .
C19 C -0.1479(4) 0.26296(16) 0.77132(19) 0.0337(10) Uani 1 1 d . . .
C20 C -0.1779(4) 0.30242(18) 0.8004(2) 0.0445(12) Uani 1 1 d . . .
C21 C -0.2088(4) 0.3018(2) 0.8575(2) 0.0516(14) Uani 1 1 d . . .
H21A H -0.2139 0.2756 0.8776 0.062 Uiso 1 1 calc R . .
C22 C -0.2321(6) 0.3390(3) 0.8846(3) 0.071(2) Uani 1 1 d . . .
H22A H -0.2544 0.3383 0.9235 0.085 Uiso 1 1 calc R . .
C23 C -0.2239(8) 0.3760(3) 0.8575(4) 0.103(3) Uani 1 1 d U . .
H23A H -0.2388 0.4015 0.8773 0.124 Uiso 1 1 calc R . .
C24 C -0.1933(8) 0.3774(2) 0.7997(4) 0.100(2) Uani 1 1 d U . .
H24A H -0.1880 0.4039 0.7804 0.120 Uiso 1 1 calc R . .
C25 C -0.1708(7) 0.3406(2) 0.7710(4) 0.083(2) Uani 1 1 d U . .
H25A H -0.1508 0.3413 0.7316 0.099 Uiso 1 1 calc R . .
C26 C 0.3784(4) 0.10987(19) 0.6600(3) 0.0543(15) Uani 1 1 d . . .
H26A H 0.3341 0.0916 0.6807 0.065 Uiso 1 1 calc R . .
C27 C 0.4551(5) 0.0926(2) 0.6262(4) 0.076(2) Uani 1 1 d . . .
H27A H 0.4638 0.0629 0.6237 0.091 Uiso 1 1 calc R . .
C28 C 0.5184(5) 0.1194(2) 0.5962(4) 0.073(2) Uani 1 1 d . . .
H28A H 0.5711 0.1082 0.5726 0.088 Uiso 1 1 calc R . .
C29 C 0.5058(4) 0.1625(2) 0.6004(3) 0.0521(15) Uani 1 1 d . . .
H29A H 0.5490 0.1811 0.5795 0.062 Uiso 1 1 calc R . .
C30 C 0.4286(4) 0.17849(18) 0.6359(2) 0.0406(12) Uani 1 1 d . . .
C31 C 0.4041(4) 0.22403(17) 0.64240(19) 0.0358(11) Uani 1 1 d . . .
C32 C 0.4755(4) 0.25781(18) 0.6239(2) 0.0395(12) Uani 1 1 d . . .
C33 C 0.5879(4) 0.2531(2) 0.6307(2) 0.0475(13) Uani 1 1 d . . .
H33A H 0.6180 0.2273 0.6459 0.057 Uiso 1 1 calc R . .
C34 C 0.6569(5) 0.2853(2) 0.6158(3) 0.0580(16) Uani 1 1 d . . .
H34A H 0.7334 0.2817 0.6214 0.070 Uiso 1 1 calc R . .
C35 C 0.6142(5) 0.3218(2) 0.5933(3) 0.0633(17) Uani 1 1 d . . .
H35A H 0.6611 0.3439 0.5830 0.076 Uiso 1 1 calc R . .
C36 C 0.5029(5) 0.3273(2) 0.5850(3) 0.0652(18) Uani 1 1 d . . .
H36A H 0.4739 0.3529 0.5686 0.078 Uiso 1 1 calc R . .
C37 C 0.4337(4) 0.2956(2) 0.6005(2) 0.0517(15) Uani 1 1 d . . .
H37A H 0.3573 0.2996 0.5951 0.062 Uiso 1 1 calc R . .
C38 C 0.0972(4) 0.10728(19) 0.9279(2) 0.0449(12) Uani 1 1 d . . .
H38A H 0.0448 0.0886 0.9093 0.054 Uiso 1 1 calc R . .
C39 C 0.1036(5) 0.1115(2) 0.9886(2) 0.0517(14) Uani 1 1 d . . .
H39A H 0.0565 0.0959 1.0113 0.062 Uiso 1 1 calc R . .
C40 C 0.1791(5) 0.1385(2) 1.0152(2) 0.0581(16) Uani 1 1 d . . .
H40A H 0.1844 0.1420 1.0567 0.070 Uiso 1 1 calc R . .
C41 C 0.2476(5) 0.1607(2) 0.9817(2) 0.0507(14) Uani 1 1 d . . .
H41A H 0.3011 0.1791 1.0000 0.061 Uiso 1 1 calc R . .
C42 C 0.2372(4) 0.15577(18) 0.9205(2) 0.0411(12) Uani 1 1 d . . .
C43 C 0.3023(4) 0.17867(17) 0.8809(2) 0.0397(12) Uani 1 1 d . . .
C44 C 0.3961(4) 0.20504(19) 0.9035(2) 0.0451(13) Uani 1 1 d . . .
C45 C 0.4992(4) 0.1899(2) 0.8972(3) 0.0569(15) Uani 1 1 d . . .
H45A H 0.5091 0.1644 0.8763 0.068 Uiso 1 1 calc R . .
C46 C 0.5892(5) 0.2127(3) 0.9221(3) 0.071(2) Uani 1 1 d . . .
H46A H 0.6604 0.2027 0.9174 0.086 Uiso 1 1 calc R . .
C47 C 0.5762(6) 0.2487(3) 0.9525(3) 0.072(2) Uani 1 1 d . . .
H47A H 0.6379 0.2637 0.9692 0.086 Uiso 1 1 calc R . .
C48 C 0.4737(6) 0.2635(3) 0.9596(3) 0.073(2) Uani 1 1 d . . .
H48A H 0.4646 0.2889 0.9810 0.088 Uiso 1 1 calc R . .
C49 C 0.3825(5) 0.2413(2) 0.9352(3) 0.0597(16) Uani 1 1 d . . .
H49A H 0.3115 0.2513 0.9406 0.072 Uiso 1 1 calc R . .
C50 C -0.1865(4) 0.05999(19) 0.6089(2) 0.0492(13) Uani 1 1 d . . .
H50A H -0.1647 0.0742 0.5751 0.059 Uiso 1 1 calc R . .
C51 C -0.2811(5) 0.0367(2) 0.6036(3) 0.0614(17) Uani 1 1 d . . .
H51A H -0.3223 0.0341 0.5666 0.074 Uiso 1 1 calc R . .
C52 C -0.3138(5) 0.0175(2) 0.6521(3) 0.0660(18) Uani 1 1 d . . .
H52A H -0.3792 0.0015 0.6496 0.079 Uiso 1 1 calc R . .
C53 C -0.2515(5) 0.0211(2) 0.7060(3) 0.0549(15) Uani 1 1 d . . .
H53A H -0.2743 0.0082 0.7404 0.066 Uiso 1 1 calc R . .
C54 C -0.1565(4) 0.04374(17) 0.7080(2) 0.0425(12) Uani 1 1 d . . .
C55 C -0.0836(4) 0.04898(15) 0.7628(2) 0.0387(11) Uani 1 1 d . B .
C56 C -0.1092(5) 0.02886(18) 0.8183(2) 0.0480(13) Uani 1 1 d . . .
C59 C -0.1554(7) -0.0101(3) 0.9221(4) 0.0874(18) Uani 1 1 d U . .
H59 H -0.1608 -0.0222 0.9599 0.105 Uiso 1 1 calc R A 1
C57A C -0.201(2) 0.0446(10) 0.8499(13) 0.074(3) Uani 0.363(8) 1 d PU B 2
H57A H -0.2476 0.0655 0.8315 0.089 Uiso 0.363(8) 1 calc PR B 2
C58A C -0.221(2) 0.0304(10) 0.9037(13) 0.077(3) Uani 0.363(8) 1 d PU B 2
H58A H -0.2697 0.0438 0.9279 0.093 Uiso 0.363(8) 1 calc PR B 2
C60A C -0.052(2) -0.0100(6) 0.9134(9) 0.080(3) Uani 0.363(8) 1 d PU B 2
H60A H 0.0043 -0.0188 0.9420 0.096 Uiso 0.363(8) 1 calc PR B 2
C61A C -0.0328(18) 0.0046(6) 0.8564(9) 0.068(3) Uani 0.363(8) 1 d PU B 2
H61A H 0.0351 -0.0020 0.8421 0.082 Uiso 0.363(8) 1 calc PR B 2
C57B C -0.1541(12) 0.0489(5) 0.8597(7) 0.071(3) Uani 0.637(8) 1 d PU B 1
H57B H -0.1721 0.0779 0.8548 0.086 Uiso 0.637(8) 1 calc PR B 1
C58B C -0.1769(12) 0.0275(6) 0.9129(7) 0.078(3) Uani 0.637(8) 1 d PU B 1
H58B H -0.2100 0.0430 0.9422 0.093 Uiso 0.637(8) 1 calc PR B 1
C60B C -0.1205(10) -0.0361(4) 0.8721(5) 0.075(2) Uani 0.637(8) 1 d PU B 1
H60B H -0.1160 -0.0660 0.8751 0.089 Uiso 0.637(8) 1 calc PR B 1
C61B C -0.0950(9) -0.0155(3) 0.8213(5) 0.061(2) Uani 0.637(8) 1 d PU B 1
H61B H -0.0687 -0.0307 0.7895 0.073 Uiso 0.637(8) 1 calc PR B 1
C62 C 0.2070(5) 0.02075(18) 0.6954(3) 0.0508(14) Uani 1 1 d . . .
H62A H 0.1930 0.0242 0.7354 0.061 Uiso 1 1 calc R . .
C63 C 0.2844(5) -0.0079(2) 0.6821(3) 0.0624(16) Uani 1 1 d . . .
H63A H 0.3237 -0.0236 0.7124 0.075 Uiso 1 1 calc R . .
C64 C 0.3042(6) -0.0135(2) 0.6245(3) 0.0644(17) Uani 1 1 d . . .
H64A H 0.3570 -0.0334 0.6145 0.077 Uiso 1 1 calc R . .
C65 C 0.2473(5) 0.00984(19) 0.5811(3) 0.0549(15) Uani 1 1 d . . .
H65A H 0.2608 0.0063 0.5409 0.066 Uiso 1 1 calc R . .
C66 C 0.1702(4) 0.03846(17) 0.5967(2) 0.0422(12) Uani 1 1 d . . .
C67 C 0.1068(4) 0.06584(17) 0.5541(2) 0.0395(11) Uani 1 1 d . . .
C68 C 0.1105(5) 0.06253(18) 0.4896(2) 0.0472(13) Uani 1 1 d . . .
C69 C 0.2008(6) 0.0755(3) 0.4638(3) 0.081(2) Uani 1 1 d . . .
H69A H 0.2647 0.0839 0.4870 0.097 Uiso 1 1 calc R . .
C70 C 0.1961(9) 0.0761(3) 0.4014(4) 0.110(3) Uani 1 1 d . . .
H70A H 0.2571 0.0861 0.3828 0.131 Uiso 1 1 calc R . .
C71 C 0.1081(9) 0.0631(3) 0.3681(3) 0.089(3) Uani 1 1 d . . .
H71A H 0.1068 0.0638 0.3263 0.107 Uiso 1 1 calc R . .
C72 C 0.0195(8) 0.0486(3) 0.3946(3) 0.084(2) Uani 1 1 d . . .
H72A H -0.0430 0.0390 0.3712 0.101 Uiso 1 1 calc R . .
C73 C 0.0215(7) 0.0482(2) 0.4547(3) 0.0689(19) Uani 1 1 d . . .
H73A H -0.0397 0.0378 0.4727 0.083 Uiso 1 1 calc R . .
C74 C 0.3356(8) 0.3087(4) 0.8177(4) 0.115(3) Uani 1 1 d U . .
H74A H 0.3085 0.3353 0.7990 0.138 Uiso 1 1 calc R . .
H74B H 0.3386 0.3124 0.8610 0.138 Uiso 1 1 calc R . .
C75 C 0.4459(9) 0.2997(4) 0.8003(5) 0.137(4) Uani 1 1 d U . .
H75A H 0.4944 0.3232 0.8125 0.205 Uiso 1 1 calc R . .
H75B H 0.4430 0.2963 0.7574 0.205 Uiso 1 1 calc R . .
H75C H 0.4733 0.2736 0.8194 0.205 Uiso 1 1 calc R . .
C76 C 0.4147(9) 0.0874(3) 0.8105(4) 0.107(3) Uani 1 1 d U . .
H76A H 0.4344 0.1106 0.8386 0.128 Uiso 1 1 calc R . .
H76B H 0.4056 0.1015 0.7715 0.128 Uiso 1 1 calc R . .
C77 C 0.5181(9) 0.0665(4) 0.8077(5) 0.150(4) Uani 1 1 d U . .
H77A H 0.5731 0.0872 0.7987 0.225 Uiso 1 1 calc R . .
H77B H 0.5115 0.0448 0.7768 0.225 Uiso 1 1 calc R . .
H77C H 0.5397 0.0531 0.8457 0.225 Uiso 1 1 calc R . .

loop_
_atom_site_aniso_label
_atom_site_aniso_U_11
_atom_site_aniso_U_22
_atom_site_aniso_U_33
_atom_site_aniso_U_23
_atom_site_aniso_U_13
_atom_site_aniso_U_12
Br1 0.0364(3) 0.0922(5) 0.0513(4) 0.0053(3) 0.0070(2) 0.0047(3)
Br2 0.0623(11) 0.294(4) 0.128(2) -0.117(3) 0.0051(13) -0.016(2)
Mn1 0.0268(4) 0.0495(5) 0.0229(3) 0.0020(3) 0.0043(3) 0.0010(3)
Mn2 0.0235(3) 0.0444(4) 0.0216(3) -0.0025(3) 0.0061(2) -0.0017(3)
Mn3 0.0286(4) 0.0443(4) 0.0281(4) 0.0005(3) 0.0081(3) -0.0022(3)
Mn4 0.0230(3) 0.0463(4) 0.0275(4) -0.0029(3) 0.0054(3) -0.0011(3)
Mn5 0.0306(4) 0.0494(5) 0.0235(3) -0.0017(3) 0.0008(3) -0.0019(3)
Mn6 0.0324(4) 0.0446(4) 0.0240(3) -0.0022(3) 0.0019(3) -0.0020(3)
O1 0.054(2) 0.055(2) 0.0290(18) 0.0030(16) 0.0067(16) 0.0030(18)
O2 0.0347(18) 0.046(2) 0.0340(17) -0.0040(15) 0.0087(14) -0.0041(15)
O3 0.0367(18) 0.046(2) 0.0378(18) 0.0020(15) 0.0133(14) -0.0019(15)
O4 0.0318(17) 0.052(2) 0.0303(17) -0.0004(15) -0.0006(13) -0.0008(15)
O5 0.049(2) 0.052(2) 0.0234(16) 0.0034(15) -0.0023(14) -0.0049(17)
O6 0.0389(18) 0.059(2) 0.0235(16) -0.0039(15) -0.0006(13) 0.0067(16)
O7 0.0297(16) 0.0438(19) 0.0244(15) -0.0046(14) 0.0062(12) -0.0022(14)
O8 0.0244(15) 0.046(2) 0.0303(16) -0.0038(14) 0.0073(12) -0.0048(14)
O9 0.0321(17) 0.0434(19) 0.0233(15) 0.0003(13) 0.0033(12) 0.0015(14)
O10 0.0390(19) 0.052(2) 0.0373(19) -0.0016(17) -0.0004(15) -0.0071(17)
O11 0.059(3) 0.070(3) 0.057(3) 0.002(2) 0.000(2) 0.009(2)
N1 0.026(2) 0.062(3) 0.033(2) 0.008(2) 0.0010(16) 0.0024(19)
N2 0.037(2) 0.055(3) 0.033(2) -0.0014(19) 0.0098(17) -0.0001(19)
N3 0.0251(19) 0.050(2) 0.0248(19) 0.0008(17) 0.0024(15) -0.0025(18)
N4 0.030(2) 0.044(2) 0.0230(18) -0.0022(16) 0.0042(15) -0.0019(17)
N5 0.0226(19) 0.054(3) 0.042(2) -0.006(2) 0.0025(17) -0.0010(18)
N6 0.028(2) 0.050(3) 0.0256(19) -0.0021(17) 0.0042(15) -0.0019(18)
N7 0.036(2) 0.056(3) 0.0249(19) 0.0012(18) -0.0009(16) 0.004(2)
N8 0.029(2) 0.048(3) 0.032(2) -0.0023(18) 0.0012(16) 0.0013(17)
N9 0.039(2) 0.047(3) 0.043(2) -0.005(2) -0.0006(19) -0.003(2)
N10 0.040(2) 0.049(3) 0.029(2) -0.0021(18) 0.0007(17) -0.006(2)
N11 0.043(2) 0.043(3) 0.039(2) -0.0019(19) 0.0027(19) -0.0007(19)
N12 0.037(2) 0.051(3) 0.030(2) -0.0033(18) 0.0032(17) 0.0016(19)
N13 0.026(2) 0.062(3) 0.026(2) -0.0015(18) 0.0058(16) -0.0010(19)
N14 0.027(2) 0.099(4) 0.031(2) 0.002(2) 0.0023(18) 0.003(2)
N15 0.048(3) 0.167(6) 0.047(3) 0.017(3) 0.015(2) 0.001(3)
N16 0.032(2) 0.049(3) 0.0242(19) 0.0014(17) 0.0020(16) 0.0020(18)
N17 0.034(2) 0.055(3) 0.0219(19) 0.0021(17) -0.0006(17) 0.0003(19)
N18 0.044(3) 0.089(4) 0.031(2) 0.007(2) 0.012(2) 0.002(2)
N19 0.045(3) 0.044(3) 0.064(3) 0.004(2) 0.016(2) 0.006(2)
N20 0.074(4) 0.059(3) 0.045(3) 0.005(2) 0.009(3) -0.007(3)
N21 0.119(6) 0.061(4) 0.072(4) -0.007(3) 0.018(4) 0.016(4)
C1 0.032(3) 0.075(4) 0.029(2) 0.006(2) 0.003(2) 0.003(2)
C2 0.038(3) 0.076(4) 0.029(3) 0.004(3) 0.004(2) 0.003(3)
C3 0.035(3) 0.087(5) 0.026(2) 0.007(3) 0.004(2) -0.004(3)
C5 0.032(3) 0.067(4) 0.036(3) 0.014(2) -0.003(2) -0.006(2)
C6 0.024(2) 0.073(4) 0.025(2) 0.004(2) -0.0025(18) -0.002(2)
C7 0.030(2) 0.064(4) 0.033(3) 0.012(2) 0.001(2) -0.001(2)
C8 0.032(3) 0.079(4) 0.029(3) 0.003(3) 0.008(2) -0.010(3)
C9 0.041(3) 0.068(4) 0.035(3) 0.003(3) 0.009(2) -0.002(3)
C10 0.049(3) 0.080(5) 0.036(3) 0.008(3) 0.012(2) -0.004(3)
C11 0.059(4) 0.066(4) 0.062(4) 0.017(3) 0.026(3) 0.006(3)
C12 0.055(3) 0.079(5) 0.036(3) 0.000(3) 0.010(3) -0.005(3)
C13 0.057(3) 0.066(4) 0.034(3) 0.005(3) 0.009(2) 0.001(3)
C14 0.031(2) 0.062(3) 0.027(2) 0.001(2) 0.0023(19) -0.001(2)
C15 0.035(3) 0.072(4) 0.041(3) -0.001(3) 0.007(2) -0.013(3)
C16 0.028(3) 0.080(4) 0.050(3) -0.003(3) 0.013(2) -0.004(3)
C17 0.031(3) 0.062(4) 0.039(3) -0.004(2) 0.011(2) 0.002(2)
C18 0.026(2) 0.054(3) 0.026(2) 0.002(2) 0.0041(18) 0.000(2)
C19 0.033(2) 0.045(3) 0.024(2) 0.0008(19) 0.0041(18) 0.003(2)
C20 0.039(3) 0.055(3) 0.041(3) -0.006(2) 0.011(2) 0.007(2)
C21 0.045(3) 0.068(4) 0.044(3) -0.004(3) 0.012(2) 0.009(3)
C22 0.071(4) 0.088(5) 0.056(4) -0.026(4) 0.026(3) 0.013(4)
C23 0.142(6) 0.058(4) 0.121(5) -0.017(4) 0.077(5) 0.016(4)
C24 0.141(5) 0.053(3) 0.118(5) 0.003(3) 0.072(4) 0.018(4)
C25 0.115(5) 0.056(4) 0.088(4) 0.009(3) 0.064(4) 0.023(4)
C26 0.033(3) 0.053(4) 0.077(4) -0.012(3) 0.007(3) -0.001(2)
C27 0.044(3) 0.067(4) 0.121(6) -0.034(4) 0.027(4) -0.002(3)
C28 0.041(3) 0.075(5) 0.107(6) -0.035(4) 0.025(4) 0.005(3)
C29 0.028(3) 0.081(4) 0.048(3) -0.008(3) 0.012(2) -0.001(3)
C30 0.025(2) 0.061(3) 0.036(3) -0.009(2) 0.0027(19) 0.004(2)
C31 0.023(2) 0.063(3) 0.021(2) 0.000(2) 0.0014(17) -0.001(2)
C32 0.030(2) 0.059(3) 0.029(2) 0.004(2) 0.0062(19) -0.001(2)
C33 0.033(3) 0.070(4) 0.040(3) 0.000(3) 0.005(2) -0.002(3)
C34 0.032(3) 0.089(5) 0.055(3) 0.007(3) 0.012(2) -0.011(3)
C35 0.049(4) 0.076(5) 0.068(4) 0.017(3) 0.022(3) -0.015(3)
C36 0.051(4) 0.082(5) 0.065(4) 0.030(3) 0.020(3) 0.002(3)
C37 0.030(3) 0.082(4) 0.044(3) 0.012(3) 0.011(2) 0.000(3)
C38 0.042(3) 0.057(3) 0.036(3) 0.008(2) 0.005(2) 0.002(2)
C39 0.044(3) 0.077(4) 0.035(3) 0.004(3) 0.006(2) 0.006(3)
C40 0.051(3) 0.097(5) 0.027(3) 0.003(3) 0.004(2) 0.006(3)
C41 0.044(3) 0.080(4) 0.027(3) -0.004(3) -0.008(2) 0.003(3)
C42 0.034(3) 0.063(3) 0.027(2) -0.006(2) 0.0020(19) 0.008(2)
C43 0.032(2) 0.057(3) 0.028(2) -0.004(2) -0.0054(19) 0.006(2)
C44 0.037(3) 0.070(4) 0.027(2) -0.004(2) -0.002(2) -0.001(3)
C45 0.038(3) 0.085(5) 0.046(3) 0.001(3) -0.005(2) 0.000(3)
C46 0.039(3) 0.121(7) 0.053(4) 0.004(4) -0.008(3) -0.014(4)
C47 0.059(4) 0.118(6) 0.036(3) -0.007(4) -0.010(3) -0.039(4)
C48 0.083(5) 0.088(5) 0.047(4) -0.019(3) -0.007(3) -0.023(4)
C49 0.049(3) 0.084(5) 0.044(3) -0.018(3) -0.005(3) -0.008(3)
C50 0.040(3) 0.060(4) 0.046(3) -0.007(3) -0.006(2) -0.001(3)
C51 0.042(3) 0.069(4) 0.071(4) -0.015(3) -0.011(3) -0.005(3)
C52 0.039(3) 0.080(5) 0.077(5) -0.015(4) 0.000(3) -0.016(3)
C53 0.044(3) 0.062(4) 0.060(4) -0.007(3) 0.011(3) -0.014(3)
C54 0.039(3) 0.043(3) 0.045(3) -0.010(2) 0.009(2) 0.000(2)
C55 0.046(3) 0.032(3) 0.039(3) -0.003(2) 0.008(2) 0.000(2)
C56 0.046(3) 0.050(3) 0.049(3) 0.007(3) 0.006(2) -0.006(3)
C59 0.112(5) 0.082(3) 0.074(3) 0.025(3) 0.040(3) 0.007(4)
C57A 0.106(8) 0.061(5) 0.061(5) 0.005(4) 0.041(6) 0.007(6)
C58A 0.107(7) 0.067(4) 0.064(5) 0.007(4) 0.042(6) 0.004(5)
C60A 0.104(5) 0.068(5) 0.071(5) 0.023(5) 0.027(5) 0.002(5)
C61A 0.086(6) 0.055(6) 0.067(6) 0.016(5) 0.023(5) 0.001(6)
C57B 0.105(7) 0.056(4) 0.060(5) 0.002(3) 0.044(6) 0.004(6)
C58B 0.109(7) 0.069(3) 0.062(4) 0.005(3) 0.043(5) 0.001(5)
C60B 0.096(5) 0.059(4) 0.072(4) 0.023(3) 0.029(4) 0.010(4)
C61B 0.077(5) 0.046(5) 0.063(4) 0.012(3) 0.025(4) 0.008(4)
C62 0.051(3) 0.049(3) 0.051(3) 0.001(3) -0.003(3) 0.005(3)
C63 0.065(4) 0.050(4) 0.072(4) 0.012(3) 0.004(3) 0.009(3)
C64 0.063(4) 0.052(4) 0.079(5) 0.000(3) 0.013(3) 0.018(3)
C65 0.057(4) 0.051(4) 0.059(4) -0.004(3) 0.016(3) 0.004(3)
C66 0.049(3) 0.040(3) 0.038(3) -0.005(2) 0.004(2) -0.004(2)
C67 0.037(3) 0.046(3) 0.036(3) -0.006(2) 0.005(2) -0.005(2)
C68 0.058(3) 0.052(3) 0.032(3) -0.004(2) 0.009(2) 0.008(3)
C69 0.075(5) 0.114(7) 0.057(4) 0.004(4) 0.026(4) 0.002(4)
C70 0.129(8) 0.143(9) 0.065(5) 0.011(6) 0.055(6) -0.001(7)
C71 0.146(8) 0.086(6) 0.039(4) 0.003(4) 0.020(5) 0.039(6)
C72 0.131(7) 0.085(6) 0.034(3) -0.010(3) -0.004(4) 0.002(5)
C73 0.095(5) 0.071(5) 0.039(3) -0.006(3) -0.001(3) -0.014(4)
C74 0.098(5) 0.159(7) 0.089(5) 0.026(5) 0.007(4) 0.024(5)
C75 0.091(6) 0.186(10) 0.134(8) 0.004(8) 0.007(6) 0.017(7)
C76 0.150(6) 0.086(5) 0.080(5) 0.002(4) -0.018(5) 0.036(5)
C77 0.117(7) 0.205(11) 0.136(8) 0.079(8) 0.055(7) 0.024(6)

loop_
_atom_type_symbol
_atom_type_description
_atom_type_scat_dispersion_real
_atom_type_scat_dispersion_imag
_atom_type_scat_source
C C -0.0020 0.0020 'WCROMER Program in WinGX L.Kissel & R.H.Pratt Acta Cryst A46 170 1990'
H H 0.0000 0.0000 'WCROMER Program in WinGX L.Kissel & R.H.Pratt Acta Cryst A46 170 1990'
N N -0.0031 0.0040 'WCROMER Program in WinGX L.Kissel & R.H.Pratt Acta Cryst A46 170 1990'
O O -0.0041 0.0074 'WCROMER Program in WinGX L.Kissel & R.H.Pratt Acta Cryst A46 170 1990'
Mn Mn 0.2237 0.8587 'WCROMER Program in WinGX L.Kissel & R.H.Pratt Acta Cryst A46 170 1990'
Br Br -0.8064 2.7887 'WCROMER Program in WinGX L.Kissel & R.H.Pratt Acta Cryst A46 170 1990'

loop_
_geom_angle_atom_site_label_1
_geom_angle_atom_site_label_2
_geom_angle_atom_site_label_3
_geom_angle
_geom_angle_site_symmetry_1
_geom_angle_site_symmetry_3
_geom_angle_publ_flag
O7 Mn1 O6 98.20(14) . . ?
O7 Mn1 N2 95.55(15) . . ?
O6 Mn1 N2 166.17(15) . . ?
O7 Mn1 N1 168.36(16) . . ?
O6 Mn1 N1 88.74(17) . . ?
N2 Mn1 N1 77.45(17) . . ?
O7 Mn1 N13 83.39(13) . . ?
O6 Mn1 N13 87.92(15) . . ?
N2 Mn1 N13 92.16(16) . . ?
N1 Mn1 N13 87.55(15) . . ?
O7 Mn1 Br1 96.43(10) . . ?
O6 Mn1 Br1 91.77(11) . . ?
N2 Mn1 Br1 88.20(12) . . ?
N1 Mn1 Br1 92.67(11) . . ?
N13 Mn1 Br1 179.61(12) . . ?
O7 Mn1 Mn2 31.41(10) . . ?
O6 Mn1 Mn2 129.24(10) . . ?
N2 Mn1 Mn2 64.34(12) . . ?
N1 Mn1 Mn2 139.71(14) . . ?
N13 Mn1 Mn2 81.83(9) . . ?
Br1 Mn1 Mn2 98.20(3) . . ?
O7 Mn2 O8 100.94(13) . . ?
O7 Mn2 N4 166.28(15) . . ?
O8 Mn2 N4 87.07(14) . . ?
O7 Mn2 N3 95.52(15) . . ?
O8 Mn2 N3 162.59(14) . . ?
N4 Mn2 N3 77.97(16) . . ?
O7 Mn2 O1 93.12(14) . . ?
O8 Mn2 O1 91.15(14) . . ?
N4 Mn2 O1 75.44(14) . . ?
N3 Mn2 O1 93.60(15) . . ?
O7 Mn2 N16 101.71(15) . . ?
O8 Mn2 N16 85.94(14) . . ?
N4 Mn2 N16 89.87(15) . . ?
N3 Mn2 N16 85.19(14) . . ?
O1 Mn2 N16 165.16(14) . . ?
O7 Mn2 Mn1 32.41(10) . . ?
O8 Mn2 Mn1 92.65(9) . . ?
N4 Mn2 Mn1 137.22(11) . . ?
N3 Mn2 Mn1 104.36(11) . . ?
O1 Mn2 Mn1 61.79(10) . . ?
N16 Mn2 Mn1 132.82(11) . . ?
O7 Mn2 Mn3 123.98(10) . . ?
O8 Mn2 Mn3 31.42(10) . . ?
N4 Mn2 Mn3 59.75(11) . . ?
N3 Mn2 Mn3 137.11(12) . . ?
O1 Mn2 Mn3 70.41(10) . . ?
N16 Mn2 Mn3 100.58(10) . . ?
Mn1 Mn2 Mn3 102.19(2) . . ?
O8 Mn3 O2 92.11(14) . . ?
O8 Mn3 O3 91.63(14) . . ?
O2 Mn3 O3 173.09(15) . . ?
O8 Mn3 N19 164.14(19) . . ?
O2 Mn3 N19 90.47(17) . . ?
O3 Mn3 N19 84.37(17) . . ?
O8 Mn3 O10 97.29(14) . . ?
O2 Mn3 O10 94.40(14) . . ?
O3 Mn3 O10 90.89(14) . . ?
N19 Mn3 O10 98.11(19) . . ?
O8 Mn3 Mn2 32.40(9) . . ?
O2 Mn3 Mn2 64.17(10) . . ?
O3 Mn3 Mn2 117.50(11) . . ?
N19 Mn3 Mn2 139.61(15) . . ?
O10 Mn3 Mn2 113.89(10) . . ?
O9 Mn4 O8 98.91(14) . . ?
O9 Mn4 N6 172.04(15) . . ?
O8 Mn4 N6 87.45(15) . . ?
O9 Mn4 N5 96.30(16) . . ?
O8 Mn4 N5 164.77(16) . . ?
N6 Mn4 N5 77.44(17) . . ?
O9 Mn4 O4 89.97(13) . . ?
O8 Mn4 O4 90.56(13) . . ?
N6 Mn4 O4 85.16(14) . . ?
N5 Mn4 O4 90.09(14) . . ?
O9 Mn4 N13 100.97(15) . . ?
O8 Mn4 N13 91.21(14) . . ?
N6 Mn4 N13 83.57(15) . . ?
N5 Mn4 N13 85.25(15) . . ?
O4 Mn4 N13 168.51(14) . . ?
O9 Mn4 Mn5 30.35(9) . . ?
O8 Mn4 Mn5 86.18(10) . . ?
N6 Mn4 Mn5 146.95(11) . . ?
N5 Mn4 Mn5 107.55(13) . . ?
O4 Mn4 Mn5 62.53(9) . . ?
N13 Mn4 Mn5 128.92(11) . . ?
O9 Mn5 O5 100.27(14) . . ?
O9 Mn5 N8 94.14(15) . . ?
O5 Mn5 N8 164.30(15) . . ?
O9 Mn5 N7 171.28(17) . . ?
O5 Mn5 N7 88.09(16) . . ?
N8 Mn5 N7 77.86(17) . . ?
O9 Mn5 N16 88.76(14) . . ?
O5 Mn5 N16 89.07(16) . . ?
N8 Mn5 N16 97.52(16) . . ?
N7 Mn5 N16 88.89(15) . . ?
O9 Mn5 O11 96.33(15) . . ?
O5 Mn5 O11 87.22(17) . . ?
N8 Mn5 O11 85.00(17) . . ?
N7 Mn5 O11 86.49(16) . . ?
N16 Mn5 O11 174.17(15) . . ?
O9 Mn5 Mn4 30.42(10) . . ?
O5 Mn5 Mn4 129.81(10) . . ?
N8 Mn5 Mn4 65.41(11) . . ?
N7 Mn5 Mn4 140.88(13) . . ?
N16 Mn5 Mn4 83.24(10) . . ?
O11 Mn5 Mn4 102.59(12) . . ?
O7 Mn6 O9 90.27(12) . . ?
O7 Mn6 N12 85.83(14) . . ?
O9 Mn6 N12 117.55(14) . . ?
O7 Mn6 N10 115.77(14) . . ?
O9 Mn6 N10 86.07(13) . . ?
N12 Mn6 N10 148.88(16) . . ?
O7 Mn6 N11 152.98(14) . . ?
O9 Mn6 N11 90.02(14) . . ?
N12 Mn6 N11 70.19(15) . . ?
N10 Mn6 N11 91.21(16) . . ?
O7 Mn6 N9 94.44(14) . . ?
O9 Mn6 N9 155.52(14) . . ?
N12 Mn6 N9 86.78(15) . . ?
N10 Mn6 N9 70.25(15) . . ?
N11 Mn6 N9 96.40(16) . . ?
N2 O1 Mn2 111.2(3) . . ?
N4 O2 Mn3 116.3(3) . . ?
N6 O3 Mn3 116.5(3) . . ?
N8 O4 Mn4 108.5(3) . . ?
N10 O5 Mn5 114.9(3) . . ?
N12 O6 Mn1 113.3(3) . . ?
Mn2 O7 Mn1 116.18(17) . . ?
Mn2 O7 Mn6 122.71(16) . . ?
Mn1 O7 Mn6 113.78(14) . . ?
Mn3 O8 Mn4 120.13(15) . . ?
Mn3 O8 Mn2 116.17(17) . . ?
Mn4 O8 Mn2 121.96(17) . . ?
Mn5 O9 Mn4 119.23(17) . . ?
Mn5 O9 Mn6 112.38(15) . . ?
Mn4 O9 Mn6 118.51(15) . . ?
C74 O10 Mn3 121.9(4) . . ?
C74 O10 H10B 115(4) . . ?
Mn3 O10 H10B 116(4) . . ?
C76 O11 Mn5 127.1(5) . . ?
C1 N1 C6 120.2(4) . . ?
C1 N1 Mn1 125.1(4) . . ?
C6 N1 Mn1 114.3(3) . . ?
O1 N2 C7 120.4(5) . . ?
O1 N2 Mn1 119.0(3) . . ?
C7 N2 Mn1 119.5(4) . . ?
C14 N3 C18 119.8(4) . . ?
C14 N3 Mn2 125.3(3) . . ?
C18 N3 Mn2 114.5(3) . . ?
C19 N4 O2 120.3(4) . . ?
C19 N4 Mn2 119.4(3) . . ?
O2 N4 Mn2 119.8(3) . . ?
C26 N5 C30 120.4(4) . . ?
C26 N5 Mn4 123.7(3) . . ?
C30 N5 Mn4 114.3(3) . . ?
C31 N6 O3 119.0(4) . . ?
C31 N6 Mn4 120.6(4) . . ?
O3 N6 Mn4 120.4(3) . . ?
C38 N7 C42 119.3(4) . . ?
C38 N7 Mn5 126.5(4) . . ?
C42 N7 Mn5 114.2(3) . . ?
C43 N8 O4 120.4(4) . . ?
C43 N8 Mn5 117.8(4) . . ?
O4 N8 Mn5 121.5(3) . . ?
C50 N9 C54 118.5(5) . . ?
C50 N9 Mn6 125.9(4) . . ?
C54 N9 Mn6 115.6(3) . . ?
C55 N10 O5 117.5(4) . . ?
C55 N10 Mn6 123.5(3) . . ?
O5 N10 Mn6 118.9(3) . . ?
C62 N11 C66 118.1(5) . . ?
C62 N11 Mn6 125.3(4) . . ?
C66 N11 Mn6 115.9(3) . . ?
C67 N12 O6 116.8(4) . . ?
C67 N12 Mn6 124.4(4) . . ?
O6 N12 Mn6 118.8(3) . . ?
N14 N13 Mn4 121.3(3) . . ?
N14 N13 Mn1 117.8(3) . . ?
Mn4 N13 Mn1 120.54(16) . . ?
N15 N14 N13 179.8(8) . . ?
N17 N16 Mn5 120.1(3) . . ?
N17 N16 Mn2 118.1(3) . . ?
Mn5 N16 Mn2 118.51(16) . . ?
N18 N17 N16 179.2(6) . . ?
N20 N19 Mn3 125.2(4) . . ?
N21 N20 N19 176.2(7) . . ?
N1 C1 C2 121.8(6) . . ?
N1 C1 H1A 119.1 . . ?
C2 C1 H1A 119.1 . . ?
C3 C2 C1 118.7(5) . . ?
C3 C2 H2A 120.7 . . ?
C1 C2 H2A 120.7 . . ?
C2 C3 C5 120.5(5) . . ?
C2 C3 H3A 119.7 . . ?
C5 C3 H3A 119.7 . . ?
C3 C5 C6 118.2(6) . . ?
C3 C5 H5A 120.9 . . ?
C6 C5 H5A 120.9 . . ?
N1 C6 C5 120.6(5) . . ?
N1 C6 C7 115.6(4) . . ?
C5 C6 C7 123.7(5) . . ?
N2 C7 C8 125.1(5) . . ?
N2 C7 C6 111.6(5) . . ?
C8 C7 C6 123.3(4) . . ?
C13 C8 C9 117.3(6) . . ?
C13 C8 C7 123.3(5) . . ?
C9 C8 C7 119.4(5) . . ?
C10 C9 C8 121.5(6) . . ?
C10 C9 H9A 119.2 . . ?
C8 C9 H9A 119.2 . . ?
C9 C10 C11 120.4(6) . . ?
C9 C10 H10A 119.8 . . ?
C11 C10 H10A 119.8 . . ?
C10 C11 C12 118.5(6) . . ?
C10 C11 H11A 120.8 . . ?
C12 C11 H11A 120.8 . . ?
C13 C12 C11 120.9(6) . . ?
C13 C12 H12A 119.6 . . ?
C11 C12 H12A 119.6 . . ?
C12 C13 C8 121.4(6) . . ?
C12 C13 H13A 119.3 . . ?
C8 C13 H13A 119.3 . . ?
N3 C14 C15 122.1(5) . . ?
N3 C14 H14A 119.0 . . ?
C15 C14 H14A 119.0 . . ?
C16 C15 C14 118.6(5) . . ?
C16 C15 H15A 120.7 . . ?
C14 C15 H15A 120.7 . . ?
C15 C16 C17 119.5(5) . . ?
C15 C16 H16A 120.2 . . ?
C17 C16 H16A 120.2 . . ?
C18 C17 C16 119.4(5) . . ?
C18 C17 H17A 120.3 . . ?
C16 C17 H17A 120.3 . . ?
N3 C18 C17 120.4(5) . . ?
N3 C18 C19 114.8(4) . . ?
C17 C18 C19 124.7(5) . . ?
N4 C19 C20 123.9(5) . . ?
N4 C19 C18 113.0(4) . . ?
C20 C19 C18 123.1(4) . . ?
C21 C20 C25 120.0(5) . . ?
C21 C20 C19 120.6(5) . . ?
C25 C20 C19 119.4(5) . . ?
C22 C21 C20 119.7(6) . . ?
C22 C21 H21A 120.1 . . ?
C20 C21 H21A 120.1 . . ?
C23 C22 C21 121.1(6) . . ?
C23 C22 H22A 119.4 . . ?
C21 C22 H22A 119.4 . . ?
C22 C23 C24 120.1(7) . . ?
C22 C23 H23A 119.9 . . ?
C24 C23 H23A 119.9 . . ?
C25 C24 C23 120.1(7) . . ?
C25 C24 H24A 119.9 . . ?
C23 C24 H24A 119.9 . . ?
C24 C25 C20 118.9(7) . . ?
C24 C25 H25A 120.6 . . ?
C20 C25 H25A 120.6 . . ?
N5 C26 C27 121.5(6) . . ?
N5 C26 H26A 119.2 . . ?
C27 C26 H26A 119.2 . . ?
C28 C27 C26 118.7(7) . . ?
C28 C27 H27A 120.7 . . ?
C26 C27 H27A 120.7 . . ?
C27 C28 C29 120.3(6) . . ?
C27 C28 H28A 119.9 . . ?
C29 C28 H28A 119.9 . . ?
C28 C29 C30 119.1(6) . . ?
C28 C29 H29A 120.5 . . ?
C30 C29 H29A 120.5 . . ?
N5 C30 C29 120.0(5) . . ?
N5 C30 C31 115.4(4) . . ?
C29 C30 C31 124.5(5) . . ?
N6 C31 C32 125.9(5) . . ?
N6 C31 C30 111.1(4) . . ?
C32 C31 C30 123.0(4) . . ?
C37 C32 C33 118.1(5) . . ?
C37 C32 C31 121.4(4) . . ?
C33 C32 C31 120.5(5) . . ?
C34 C33 C32 121.4(6) . . ?
C34 C33 H33A 119.3 . . ?
C32 C33 H33A 119.3 . . ?
C35 C34 C33 119.4(5) . . ?
C35 C34 H34A 120.3 . . ?
C33 C34 H34A 120.3 . . ?
C34 C35 C36 120.7(6) . . ?
C34 C35 H35A 119.6 . . ?
C36 C35 H35A 119.6 . . ?
C35 C36 C37 120.2(6) . . ?
C35 C36 H36A 119.9 . . ?
C37 C36 H36A 119.9 . . ?
C36 C37 C32 120.2(5) . . ?
C36 C37 H37A 119.9 . . ?
C32 C37 H37A 119.9 . . ?
N7 C38 C39 122.2(5) . . ?
N7 C38 H38A 118.9 . . ?
C39 C38 H38A 118.9 . . ?
C40 C39 C38 118.7(5) . . ?
C40 C39 H39A 120.7 . . ?
C38 C39 H39A 120.7 . . ?
C39 C40 C41 120.1(5) . . ?
C39 C40 H40A 120.0 . . ?
C41 C40 H40A 120.0 . . ?
C40 C41 C42 119.1(5) . . ?
C40 C41 H41A 120.4 . . ?
C42 C41 H41A 120.4 . . ?
N7 C42 C41 120.6(5) . . ?
N7 C42 C43 115.6(4) . . ?
C41 C42 C43 123.8(5) . . ?
N8 C43 C42 113.9(5) . . ?
N8 C43 C44 124.5(5) . . ?
C42 C43 C44 121.5(4) . . ?
C49 C44 C45 120.1(5) . . ?
C49 C44 C43 121.6(5) . . ?
C45 C44 C43 118.0(5) . . ?
C44 C45 C46 119.1(7) . . ?
C44 C45 H45A 120.5 . . ?
C46 C45 H45A 120.5 . . ?
C47 C46 C45 121.0(7) . . ?
C47 C46 H46A 119.5 . . ?
C45 C46 H46A 119.5 . . ?
C46 C47 C48 120.1(6) . . ?
C46 C47 H47A 120.0 . . ?
C48 C47 H47A 120.0 . . ?
C47 C48 C49 120.1(7) . . ?
C47 C48 H48A 119.9 . . ?
C49 C48 H48A 119.9 . . ?
C44 C49 C48 119.7(6) . . ?
C44 C49 H49A 120.2 . . ?
C48 C49 H49A 120.2 . . ?
N9 C50 C51 122.8(6) . . ?
N9 C50 H50A 118.6 . . ?
C51 C50 H50A 118.6 . . ?
C52 C51 C50 118.6(6) . . ?
C52 C51 H51A 120.7 . . ?
C50 C51 H51A 120.7 . . ?
C51 C52 C53 120.0(6) . . ?
C51 C52 H52A 120.0 . . ?
C53 C52 H52A 120.0 . . ?
C54 C53 C52 118.6(6) . . ?
C54 C53 H53A 120.7 . . ?
C52 C53 H53A 120.7 . . ?
N9 C54 C53 121.5(5) . . ?
N9 C54 C55 115.6(4) . . ?
C53 C54 C55 122.9(5) . . ?
N10 C55 C56 124.2(5) . . ?
N10 C55 C54 115.0(4) . . ?
C56 C55 C54 120.9(5) . . ?
C57B C56 C61B 120.5(9) . . ?
C57B C56 C61A 96.9(11) . . ?
C61B C56 C61A 51.2(9) . . ?
C57B C56 C55 123.3(8) . . ?
C61B C56 C55 115.7(6) . . ?
C61A C56 C55 124.5(9) . . ?
C61B C56 C57A 114.0(13) . . ?
C61A C56 C57A 112.0(15) . . ?
C55 C56 C57A 120.1(13) . . ?
C58B C59 C60A 99.9(13) . . ?
C58B C59 C60B 118.1(10) . . ?
C60A C59 C60B 62.4(11) . . ?
C60A C59 C58A 116.8(15) . . ?
C60B C59 C58A 115.2(13) . . ?
C58B C59 H59 120.9 . . ?
C60A C59 H59 106.5 . . ?
C60B C59 H59 120.9 . . ?
C58A C59 H59 120.1 . . ?
C58A C57A C56 123(2) . . ?
C58A C57A H57A 118.7 . . ?
C56 C57A H57A 118.7 . . ?
C57A C58A C59 113(2) . . ?
C57A C58A H58A 123.6 . . ?
C59 C58A H58A 123.6 . . ?
C59 C60A C61A 112(2) . . ?
C59 C60A H60A 123.9 . . ?
C61A C60A H60A 123.9 . . ?
C60A C61A C56 125.0(18) . . ?
C60A C61A H61A 117.5 . . ?
C56 C61A H61A 117.5 . . ?
C56 C57B C58B 120.6(13) . . ?
C56 C57B H57B 119.7 . . ?
C58B C57B H57B 119.7 . . ?
C59 C58B C57B 123.0(13) . . ?
C59 C58B H58B 118.5 . . ?
C57B C58B H58B 118.5 . . ?
C61B C60B C59 118.5(10) . . ?
C61B C60B H60B 120.8 . . ?
C59 C60B H60B 120.8 . . ?
C60B C61B C56 118.0(9) . . ?
C60B C61B H61B 121.0 . . ?
C56 C61B H61B 121.0 . . ?
N11 C62 C63 122.9(6) . . ?
N11 C62 H62A 118.6 . . ?
C63 C62 H62A 118.6 . . ?
C64 C63 C62 119.0(6) . . ?
C64 C63 H63A 120.5 . . ?
C62 C63 H63A 120.5 . . ?
C63 C64 C65 119.8(6) . . ?
C63 C64 H64A 120.1 . . ?
C65 C64 H64A 120.1 . . ?
C64 C65 C66 119.0(6) . . ?
C64 C65 H65A 120.5 . . ?
C66 C65 H65A 120.5 . . ?
N11 C66 C65 121.2(5) . . ?
N11 C66 C67 115.3(4) . . ?
C65 C66 C67 123.5(5) . . ?
N12 C67 C66 113.8(4) . . ?
N12 C67 C68 122.6(5) . . ?
C66 C67 C68 123.6(5) . . ?
C69 C68 C73 119.3(6) . . ?
C69 C68 C67 120.2(6) . . ?
C73 C68 C67 120.4(5) . . ?
C68 C69 C70 118.1(8) . . ?
C68 C69 H69A 120.9 . . ?
C70 C69 H69A 120.9 . . ?
C71 C70 C69 121.7(8) . . ?
C71 C70 H70A 119.2 . . ?
C69 C70 H70A 119.2 . . ?
C70 C71 C72 119.6(7) . . ?
C70 C71 H71A 120.2 . . ?
C72 C71 H71A 120.2 . . ?
C73 C72 C71 119.9(8) . . ?
C73 C72 H72A 120.1 . . ?
C71 C72 H72A 120.1 . . ?
C72 C73 C68 121.3(7) . . ?
C72 C73 H73A 119.4 . . ?
C68 C73 H73A 119.4 . . ?
C75 C74 O10 110.8(9) . . ?
C75 C74 H74A 109.5 . . ?
O10 C74 H74A 109.5 . . ?
C75 C74 H74B 109.5 . . ?
O10 C74 H74B 109.5 . . ?
H74A C74 H74B 108.1 . . ?
C74 C75 H75A 109.5 . . ?
C74 C75 H75B 109.5 . . ?
H75A C75 H75B 109.5 . . ?
C74 C75 H75C 109.5 . . ?
H75A C75 H75C 109.5 . . ?
H75B C75 H75C 109.5 . . ?
O11 C76 C77 142.0(10) . . ?
O11 C76 H76A 101.5 . . ?
C77 C76 H76A 101.5 . . ?
O11 C76 H76B 101.5 . . ?
C77 C76 H76B 101.5 . . ?
H76A C76 H76B 104.6 . . ?
C76 C77 H77A 109.5 . . ?
C76 C77 H77B 109.5 . . ?
H77A C77 H77B 109.5 . . ?
C76 C77 H77C 109.5 . . ?
H77A C77 H77C 109.5 . . ?
H77B C77 H77C 109.5 . . ?

loop_
_geom_bond_atom_site_label_1
_geom_bond_atom_site_label_2
_geom_bond_distance
_geom_bond_site_symmetry_2
_geom_bond_publ_flag
Br1 Mn1 2.6346(10) . ?
Br2 Br2 1.611(7) 3_656 ?
Mn1 O7 1.890(3) . ?
Mn1 O6 1.903(4) . ?
Mn1 N2 2.011(5) . ?
Mn1 N1 2.070(4) . ?
Mn1 N13 2.337(4) . ?
Mn1 Mn2 3.1635(10) . ?
Mn2 O7 1.837(3) . ?
Mn2 O8 1.910(3) . ?
Mn2 N4 2.020(4) . ?
Mn2 N3 2.050(4) . ?
Mn2 O1 2.192(4) . ?
Mn2 N16 2.310(4) . ?
Mn2 Mn3 3.1984(10) . ?
Mn3 O8 1.858(3) . ?
Mn3 O2 1.926(3) . ?
Mn3 O3 1.927(3) . ?
Mn3 N19 1.945(5) . ?
Mn3 O10 2.167(4) . ?
Mn4 O9 1.859(3) . ?
Mn4 O8 1.888(3) . ?
Mn4 N6 2.013(4) . ?
Mn4 N5 2.049(4) . ?
Mn4 O4 2.292(3) . ?
Mn4 N13 2.295(4) . ?
Mn4 Mn5 3.2035(10) . ?
Mn5 O9 1.855(3) . ?
Mn5 O5 1.905(4) . ?
Mn5 N8 2.031(4) . ?
Mn5 N7 2.064(4) . ?
Mn5 N16 2.284(4) . ?
Mn5 O11 2.297(4) . ?
Mn6 O7 2.091(3) . ?
Mn6 O9 2.145(3) . ?
Mn6 N12 2.187(4) . ?
Mn6 N10 2.206(4) . ?
Mn6 N11 2.308(4) . ?
Mn6 N9 2.337(4) . ?
O1 N2 1.297(5) . ?
O2 N4 1.342(5) . ?
O3 N6 1.358(5) . ?
O4 N8 1.336(5) . ?
O5 N10 1.363(5) . ?
O6 N12 1.362(5) . ?
O10 C74 1.520(12) . ?
O10 H10B 0.90(2) . ?
O11 C76 1.373(12) . ?
N1 C1 1.337(7) . ?
N1 C6 1.354(7) . ?
N2 C7 1.319(6) . ?
N3 C14 1.328(7) . ?
N3 C18 1.362(6) . ?
N4 C19 1.295(6) . ?
N5 C26 1.339(7) . ?
N5 C30 1.353(7) . ?
N6 C31 1.301(6) . ?
N7 C38 1.347(6) . ?
N7 C42 1.353(7) . ?
N8 C43 1.312(6) . ?
N9 C50 1.333(7) . ?
N9 C54 1.359(7) . ?
N10 C55 1.288(6) . ?
N11 C62 1.339(7) . ?
N11 C66 1.370(6) . ?
N12 C67 1.292(6) . ?
N13 N14 1.181(6) . ?
N14 N15 1.157(7) . ?
N16 N17 1.208(5) . ?
N17 N18 1.156(5) . ?
N19 N20 1.181(7) . ?
N20 N21 1.176(8) . ?
C1 C2 1.386(7) . ?
C1 H1A 0.9500 . ?
C2 C3 1.370(9) . ?
C2 H2A 0.9500 . ?
C3 C5 1.390(8) . ?
C3 H3A 0.9500 . ?
C5 C6 1.400(7) . ?
C5 H5A 0.9500 . ?
C6 C7 1.470(7) . ?
C7 C8 1.468(8) . ?
C8 C13 1.395(8) . ?
C8 C9 1.410(8) . ?
C9 C10 1.360(9) . ?
C9 H9A 0.9500 . ?
C10 C11 1.381(9) . ?
C10 H10A 0.9500 . ?
C11 C12 1.413(9) . ?
C11 H11A 0.9500 . ?
C12 C13 1.343(9) . ?
C12 H12A 0.9500 . ?
C13 H13A 0.9500 . ?
C14 C15 1.391(7) . ?
C14 H14A 0.9500 . ?
C15 C16 1.371(8) . ?
C15 H15A 0.9500 . ?
C16 C17 1.387(8) . ?
C16 H16A 0.9500 . ?
C17 C18 1.384(6) . ?
C17 H17A 0.9500 . ?
C18 C19 1.480(7) . ?
C19 C20 1.475(7) . ?
C20 C21 1.388(7) . ?
C20 C25 1.388(9) . ?
C21 C22 1.372(9) . ?
C21 H21A 0.9500 . ?
C22 C23 1.334(11) . ?
C22 H22A 0.9500 . ?
C23 C24 1.400(11) . ?
C23 H23A 0.9500 . ?
C24 C25 1.377(10) . ?
C24 H24A 0.9500 . ?
C25 H25A 0.9500 . ?
C26 C27 1.384(8) . ?
C26 H26A 0.9500 . ?
C27 C28 1.375(10) . ?
C27 H27A 0.9500 . ?
C28 C29 1.375(9) . ?
C28 H28A 0.9500 . ?
C29 C30 1.399(7) . ?
C29 H29A 0.9500 . ?
C30 C31 1.482(8) . ?
C31 C32 1.471(7) . ?
C32 C37 1.389(8) . ?
C32 C33 1.393(7) . ?
C33 C34 1.389(8) . ?
C33 H33A 0.9500 . ?
C34 C35 1.353(9) . ?
C34 H34A 0.9500 . ?
C35 C36 1.383(9) . ?
C35 H35A 0.9500 . ?
C36 C37 1.386(8) . ?
C36 H36A 0.9500 . ?
C37 H37A 0.9500 . ?
C38 C39 1.384(7) . ?
C38 H38A 0.9500 . ?
C39 C40 1.368(9) . ?
C39 H39A 0.9500 . ?
C40 C41 1.380(8) . ?
C40 H40A 0.9500 . ?
C41 C42 1.397(7) . ?
C41 H41A 0.9500 . ?
C42 C43 1.455(7) . ?
C43 C44 1.484(7) . ?
C44 C49 1.375(8) . ?
C44 C45 1.381(8) . ?
C45 C46 1.404(9) . ?
C45 H45A 0.9500 . ?
C46 C47 1.349(11) . ?
C46 H46A 0.9500 . ?
C47 C48 1.374(11) . ?
C47 H47A 0.9500 . ?
C48 C49 1.401(9) . ?
C48 H48A 0.9500 . ?
C49 H49A 0.9500 . ?
C50 C51 1.379(8) . ?
C50 H50A 0.9500 . ?
C51 C52 1.355(10) . ?
C51 H51A 0.9500 . ?
C52 C53 1.396(9) . ?
C52 H52A 0.9500 . ?
C53 C54 1.372(8) . ?
C53 H53A 0.9500 . ?
C54 C55 1.484(7) . ?
C55 C56 1.476(7) . ?
C56 C57B 1.300(16) . ?
C56 C61B 1.414(11) . ?
C56 C61A 1.45(2) . ?
C56 C57A 1.48(3) . ?
C59 C58B 1.232(18) . ?
C59 C60A 1.32(2) . ?
C59 C60B 1.499(14) . ?
C59 C58A 1.55(3) . ?
C59 H59 0.9500 . ?
C57A C58A 1.35(3) . ?
C57A H57A 0.9500 . ?
C58A H58A 0.9500 . ?
C60A C61A 1.42(3) . ?
C60A H60A 0.9500 . ?
C61A H61A 0.9500 . ?
C57B C58B 1.437(19) . ?
C57B H57B 0.9500 . ?
C58B H58B 0.9500 . ?
C60B C61B 1.389(14) . ?
C60B H60B 0.9500 . ?
C61B H61B 0.9500 . ?
C62 C63 1.371(9) . ?
C62 H62A 0.9500 . ?
C63 C64 1.366(9) . ?
C63 H63A 0.9500 . ?
C64 C65 1.378(9) . ?
C64 H64A 0.9500 . ?
C65 C66 1.384(8) . ?
C65 H65A 0.9500 . ?
C66 C67 1.476(7) . ?
C67 C68 1.476(7) . ?
C68 C69 1.370(9) . ?
C68 C73 1.378(9) . ?
C69 C70 1.417(11) . ?
C69 H69A 0.9500 . ?
C70 C71 1.338(13) . ?
C70 H70A 0.9500 . ?
C71 C72 1.373(13) . ?
C71 H71A 0.9500 . ?
C72 C73 1.369(9) . ?
C72 H72A 0.9500 . ?
C73 H73A 0.9500 . ?
C74 C75 1.482(13) . ?
C74 H74A 0.9900 . ?
C74 H74B 0.9900 . ?
C75 H75A 0.9800 . ?
C75 H75B 0.9800 . ?
C75 H75C 0.9800 . ?
C76 C77 1.447(14) . ?
C76 H76A 0.9900 . ?
C76 H76B 0.9900 . ?
C77 H77A 0.9800 . ?
C77 H77B 0.9800 . ?
C77 H77C 0.9800 . ?

loop_
_platon_squeeze_void_nr
_platon_squeeze_void_average_x
_platon_squeeze_void_average_y
_platon_squeeze_void_average_z
_platon_squeeze_void_volume
_platon_squeeze_void_count_electrons
1 0.500 0.500 0.500 741.6 80.5
2 0.500 1.000 1.000 741.5 80.5
